data_7030338
loop_
_publ_author_name
'Ohba, Tadashi'
'Kobayashi, Atsushi'
'Chang, Ho-Chol'
'Kouyama, Takahiko'
'Kato, Tatsuhisa'
'Kato, Masako'

_publ_section_title
;
 Hysteretic vapour response of a heterodinuclear platinum(ii)-copper(ii)
 complex derived from the dimer-of-dimer motif and the guest-absorbing
 site.
;
_journal_issue 20
_journal_name_full 'Dalton transactions (Cambridge, England : 2003)'
_journal_page_first 7514
_journal_page_last 7521
_journal_paper_doi 10.1039/c4dt00316k
_journal_volume 43
_journal_year 2014
_chemical_formula_moiety 'C34.50 H33 Cu F12 N6 O1.50 P2 Pt S2'
_chemical_formula_sum 'C34.5 H33 Cu F12 N6 O1.5 P2 Pt S2'
_chemical_formula_weight 1168.36
_space_group_IT_number 2
_symmetry_cell_setting triclinic
_symmetry_Int_Tables_number 2
_symmetry_space_group_name_Hall '-P 1'
_symmetry_space_group_name_H-M 'P -1'
_atom_sites_solution_hydrogens geom
_atom_sites_solution_primary direct
_atom_sites_solution_secondary difmap
_audit_creation_method 'by CrystalStructure 4.0'
_cell_angle_alpha 63.0935(10)
_cell_angle_beta 87.697(14)
_cell_angle_gamma 64.1812(10)
_cell_formula_units_Z 2
_cell_length_a 12.6353(2)
_cell_length_b 13.9724(9)
_cell_length_c 14.9026(3)
_cell_measurement_reflns_used 6900
_cell_measurement_temperature 150
_cell_measurement_theta_max 27.50
_cell_measurement_theta_min 3.10
_cell_volume 2071.23(19)
_computing_cell_refinement 'CrystalClear-SM Expert 2.0 r16'
_computing_data_collection 'CrystalClear-SM Expert 2.0 r16 (Rigaku, 2013)'
_computing_data_reduction 'CrystalClear-SM Expert 2.0 r16'
_computing_molecular_graphics 'CrystalStructure 4.0'
_computing_publication_material 'CrystalStructure 4.0 (Rigaku, 2010)'
_computing_structure_refinement 'SHELXL97 (Sheldrick, 2008)'
_computing_structure_solution 'SHELXS97 (Sheldrick, 2008)'
_diffrn_ambient_temperature 150
_diffrn_detector_area_resol_mean 7.314
_diffrn_measured_fraction_theta_full 0.998
_diffrn_measured_fraction_theta_max 0.998
_diffrn_measurement_device_type 'Rigaku Mercury70'
_diffrn_measurement_method \w
_diffrn_radiation_type 'Mo K\a'
_diffrn_radiation_wavelength 0.71075
_diffrn_reflns_av_R_equivalents 0.0372
_diffrn_reflns_limit_h_max 16
_diffrn_reflns_limit_h_min -16
_diffrn_reflns_limit_k_max 18
_diffrn_reflns_limit_k_min -18
_diffrn_reflns_limit_l_max 19
_diffrn_reflns_limit_l_min -19
_diffrn_reflns_number 32453
_diffrn_reflns_theta_full 27.48
_diffrn_reflns_theta_max 27.48
_diffrn_standards_number 0
_exptl_absorpt_coefficient_mu 4.145
_exptl_absorpt_correction_T_max 0.602
_exptl_absorpt_correction_T_min 0.287
_exptl_absorpt_correction_type numerical
_exptl_absorpt_process_details
;
Higashi, T. (1999). Program for Absorption Correction.
Rigaku Corporation, Tokyo, Japan.
;
_exptl_crystal_colour brown
_exptl_crystal_density_diffrn 1.873
_exptl_crystal_density_method 'not measured'
_exptl_crystal_description prism
_exptl_crystal_F_000 1142.00
_exptl_crystal_size_max 0.520
_exptl_crystal_size_mid 0.270
_exptl_crystal_size_min 0.240
_refine_diff_density_max 1.170
_refine_diff_density_min -1.400
_refine_ls_extinction_method none
_refine_ls_goodness_of_fit_ref 1.066
_refine_ls_hydrogen_treatment constr
_refine_ls_number_parameters 559
_refine_ls_number_reflns 9491
_refine_ls_number_restraints 2
_refine_ls_R_factor_gt 0.0334
_refine_ls_shift/su_max 0.002
_refine_ls_structure_factor_coef Fsqd
_refine_ls_weighting_details 'w = 1/[\s^2^(Fo^2^)+(0.0422P)^2^+1.9012P] where P=(Fo^2^+2Fc^2^)/3'
_refine_ls_weighting_scheme calc
_refine_ls_wR_factor_ref 0.0843
_reflns_number_gt 8797
_reflns_number_total 9491
_reflns_threshold_expression F^2^>2.0\s(F^2^)
_cod_data_source_file c4dt00316k2.cif
_cod_data_source_block syn-[PtCu-Me2CO]_revised
_cod_original_cell_volume 2071.2(2)
_cod_original_formula_sum 'C34.50 H33 Cu F12 N6 O1.50 P2 Pt S2'
_cod_database_code 7030338

loop_
_symmetry_equiv_pos_site_id
_symmetry_equiv_pos_as_xyz
1 +X,+Y,+Z
2 -X,-Y,-Z

loop_
_atom_site_label
_atom_site_type_symbol
_atom_site_fract_x
_atom_site_fract_y
_atom_site_fract_z
_atom_site_U_iso_or_equiv
_atom_site_adp_type
_atom_site_occupancy
_atom_site_symmetry_multiplicity
_atom_site_calc_flag
_atom_site_refinement_flags
Pt1 Pt 0.552223(11) 0.489693(12) 0.893135(10) 0.02489(5) Uani 1.0 2 d .
Cu1 Cu 0.69990(4) 0.37347(4) 0.79143(3) 0.02143(9) Uani 1.0 2 d .
S1 S 0.58642(9) 0.29696(9) 1.00654(7) 0.0320(2) Uani 1.0 2 d .
S2 S 0.72893(9) 0.44536(10) 0.97419(8) 0.0336(2) Uani 1.0 2 d .
P1 P 0.29651(11) 0.23249(10) 0.72886(9) 0.0394(3) Uani 1.0 2 d .
P2 P 0.82013(10) 0.96901(10) 0.61829(8) 0.0350(3) Uani 1.0 2 d .
F1 F 0.3483(3) 0.2534(3) 0.8114(3) 0.0662(9) Uani 1.0 2 d .
F2 F 0.2473(3) 0.2120(3) 0.6456(2) 0.0521(7) Uani 1.0 2 d .
F3 F 0.3846(4) 0.2699(4) 0.6585(3) 0.0800(12) Uani 1.0 2 d .
F4 F 0.2121(4) 0.1917(4) 0.7997(3) 0.0853(12) Uani 1.0 2 d .
F5 F 0.4000(3) 0.0952(3) 0.7831(3) 0.0644(9) Uani 1.0 2 d .
F6 F 0.1954(4) 0.3696(3) 0.6752(4) 0.0978(16) Uani 1.0 2 d .
F7 F 0.9479(3) 0.9268(3) 0.6758(3) 0.0662(9) Uani 1.0 2 d .
F8 F 0.6917(3) 1.0092(4) 0.5624(3) 0.0733(10) Uani 1.0 2 d .
F9 F 0.8113(4) 0.8609(4) 0.7142(3) 0.0828(12) Uani 1.0 2 d .
F10 F 0.8264(4) 1.0774(3) 0.5222(3) 0.0673(9) Uani 1.0 2 d .
F11 F 0.7600(4) 1.0568(3) 0.6666(3) 0.0710(10) Uani 1.0 2 d .
F12 F 0.8816(3) 0.8828(4) 0.5687(3) 0.0669(9) Uani 1.0 2 d .
O1 O 0.8395(3) 0.2862(4) 0.6766(3) 0.0488(9) Uani 1.0 2 d .
O2 O 0.9747(8) 0.5403(10) 1.0956(6) 0.080(3) Uani 0.5000 2 d .
N1 N 0.5643(3) 0.4760(3) 0.6685(2) 0.0219(6) Uani 1.0 2 d .
N2 N 0.7396(3) 0.5096(3) 0.7106(3) 0.0290(7) Uani 1.0 2 d .
N3 N 0.3841(3) 0.5493(3) 0.8171(3) 0.0262(7) Uani 1.0 2 d .
N4 N 0.5036(3) 0.6713(3) 0.7964(3) 0.0266(7) Uani 1.0 2 d .
N5 N 0.6580(3) 0.2373(3) 0.8560(3) 0.0245(6) Uani 1.0 2 d .
N6 N 0.8412(3) 0.2804(3) 0.9085(3) 0.0262(7) Uani 1.0 2 d .
C1 C 0.4761(3) 0.4516(4) 0.6528(3) 0.0249(7) Uani 1.0 2 d .
C2 C 0.3777(4) 0.5363(4) 0.5734(3) 0.0288(8) Uani 1.0 2 d .
C3 C 0.3686(4) 0.6486(4) 0.5086(3) 0.0322(9) Uani 1.0 2 d .
C4 C 0.4587(4) 0.6743(4) 0.5234(3) 0.0298(8) Uani 1.0 2 d .
C5 C 0.5561(4) 0.5849(4) 0.6039(3) 0.0248(7) Uani 1.0 2 d .
C6 C 0.6577(4) 0.6021(4) 0.6256(3) 0.0279(8) Uani 1.0 2 d .
C7 C 0.6710(5) 0.7039(5) 0.5632(4) 0.0411(11) Uani 1.0 2 d .
C8 C 0.7697(6) 0.7113(5) 0.5900(4) 0.0565(15) Uani 1.0 2 d .
C9 C 0.8523(6) 0.6166(6) 0.6771(4) 0.0587(15) Uani 1.0 2 d .
C10 C 0.8355(5) 0.5157(5) 0.7363(4) 0.0438(11) Uani 1.0 2 d .
C11 C 0.3322(4) 0.4801(4) 0.8287(4) 0.0330(9) Uani 1.0 2 d .
C12 C 0.2172(4) 0.5289(5) 0.7784(4) 0.0378(10) Uani 1.0 2 d .
C13 C 0.1530(4) 0.6530(5) 0.7164(4) 0.0407(10) Uani 1.0 2 d .
C14 C 0.2063(4) 0.7253(4) 0.7042(4) 0.0375(10) Uani 1.0 2 d .
C15 C 0.3228(4) 0.6715(4) 0.7546(3) 0.0283(8) Uani 1.0 2 d .
C16 C 0.3890(4) 0.7392(4) 0.7446(3) 0.0300(8) Uani 1.0 2 d .
C17 C 0.3403(5) 0.8640(4) 0.6847(4) 0.0420(10) Uani 1.0 2 d .
C18 C 0.4099(5) 0.9195(5) 0.6779(4) 0.0493(12) Uani 1.0 2 d .
C19 C 0.5273(5) 0.8492(5) 0.7301(4) 0.0472(12) Uani 1.0 2 d .
C20 C 0.5716(4) 0.7248(4) 0.7890(4) 0.0358(9) Uani 1.0 2 d .
C21 C 0.6193(4) 0.2088(4) 0.9460(3) 0.0268(8) Uani 1.0 2 d .
C22 C 0.6057(4) 0.1034(4) 0.9960(3) 0.0332(9) Uani 1.0 2 d .
C23 C 0.6261(4) 0.0323(4) 0.9510(4) 0.0348(9) Uani 1.0 2 d .
C24 C 0.6604(4) 0.0647(4) 0.8562(3) 0.0308(8) Uani 1.0 2 d .
C25 C 0.6774(3) 0.1657(3) 0.8126(3) 0.0256(7) Uani 1.0 2 d .
C26 C 0.8424(4) 0.3113(4) 0.9819(3) 0.0305(8) Uani 1.0 2 d .
C27 C 0.9388(4) 0.2382(5) 1.0657(4) 0.0502(13) Uani 1.0 2 d .
C28 C 1.0355(5) 0.1392(5) 1.0701(4) 0.0562(14) Uani 1.0 2 d .
C29 C 1.0366(4) 0.1105(5) 0.9922(4) 0.0460(11) Uani 1.0 2 d .
C30 C 0.9369(4) 0.1810(4) 0.9151(4) 0.0357(9) Uani 1.0 2 d .
C31 C 0.9238(5) 0.2714(5) 0.6335(4) 0.0476(12) Uani 1.0 2 d .
C32 C 1.0154(6) 0.1465(7) 0.6565(7) 0.080(2) Uani 1.0 2 d .
C33 C 0.9403(6) 0.3750(7) 0.5562(5) 0.079(2) Uani 1.0 2 d .
C34 C 0.9168(9) 0.5955(11) 1.0102(7) 0.056(3) Uani 0.5000 2 d .
C35 C 0.9614(15) 0.5671(14) 0.9291(10) 0.078(4) Uani 0.5000 2 d .
C36 C 0.7891(11) 0.7099(9) 0.9770(9) 0.056(3) Uani 0.5000 2 d .
H1 H 0.4821 0.3742 0.6976 0.0298 Uiso 1.0 2 calc R
H2 H 0.3171 0.5170 0.5638 0.0346 Uiso 1.0 2 calc R
H3 H 0.3012 0.7081 0.4541 0.0387 Uiso 1.0 2 calc R
H4 H 0.4542 0.7513 0.4794 0.0357 Uiso 1.0 2 calc R
H5 H 0.6131 0.7679 0.5026 0.0493 Uiso 1.0 2 calc R
H6 H 0.7799 0.7809 0.5487 0.0678 Uiso 1.0 2 calc R
H7 H 0.9207 0.6199 0.6969 0.0704 Uiso 1.0 2 calc R
H8 H 0.8934 0.4498 0.7962 0.0526 Uiso 1.0 2 calc R
H9 H 0.3759 0.3949 0.8729 0.0396 Uiso 1.0 2 calc R
H10 H 0.1827 0.4778 0.7864 0.0453 Uiso 1.0 2 calc R
H11 H 0.0729 0.6886 0.6824 0.0488 Uiso 1.0 2 calc R
H12 H 0.1633 0.8108 0.6616 0.0450 Uiso 1.0 2 calc R
H13 H 0.2596 0.9110 0.6485 0.0504 Uiso 1.0 2 calc R
H14 H 0.3773 1.0052 0.6378 0.0592 Uiso 1.0 2 calc R
H15 H 0.5770 0.8856 0.7256 0.0567 Uiso 1.0 2 calc R
H16 H 0.6524 0.6763 0.8251 0.0429 Uiso 1.0 2 calc R
H17 H 0.5823 0.0816 1.0608 0.0398 Uiso 1.0 2 calc R
H18 H 0.6169 -0.0391 0.9845 0.0418 Uiso 1.0 2 calc R
H19 H 0.6718 0.0182 0.8226 0.0369 Uiso 1.0 2 calc R
H20 H 0.7040 0.1864 0.7491 0.0307 Uiso 1.0 2 calc R
H21 H 0.9368 0.2577 1.1193 0.0603 Uiso 1.0 2 calc R
H22 H 1.1015 0.0903 1.1261 0.0675 Uiso 1.0 2 calc R
H23 H 1.1042 0.0440 0.9921 0.0552 Uiso 1.0 2 calc R
H24 H 0.9353 0.1587 0.8638 0.0429 Uiso 1.0 2 calc R
H25 H 1.0527 0.0984 0.7295 0.0955 Uiso 1.0 2 calc R
H26 H 1.0769 0.1517 0.6151 0.0955 Uiso 1.0 2 calc R
H27 H 0.9765 0.1076 0.6401 0.0955 Uiso 1.0 2 calc R
H28 H 0.8708 0.4290 0.4994 0.0946 Uiso 1.0 2 calc R
H29 H 1.0130 0.3443 0.5299 0.0946 Uiso 1.0 2 calc R
H30 H 0.9481 0.4200 0.5881 0.0946 Uiso 1.0 2 calc R

loop_
_atom_site_aniso_label
_atom_site_aniso_U_11
_atom_site_aniso_U_22
_atom_site_aniso_U_33
_atom_site_aniso_U_12
_atom_site_aniso_U_13
_atom_site_aniso_U_23
Pt1 0.02342(8) 0.02582(8) 0.02703(8) -0.00939(6) 0.00606(6) -0.01612(6)
Cu1 0.0217(2) 0.0233(2) 0.01977(19) -0.01115(17) 0.00332(16) -0.01011(16)
S1 0.0401(6) 0.0285(5) 0.0245(5) -0.0133(4) 0.0102(4) -0.0134(4)
S2 0.0261(5) 0.0415(6) 0.0392(6) -0.0113(4) 0.0029(4) -0.0281(5)
P1 0.0508(7) 0.0348(6) 0.0319(6) -0.0226(6) 0.0001(5) -0.0125(5)
P2 0.0369(6) 0.0323(6) 0.0323(6) -0.0128(5) 0.0050(5) -0.0159(5)
F1 0.076(3) 0.064(2) 0.0578(19) -0.0221(18) -0.0114(16) -0.0380(17)
F2 0.0640(19) 0.070(2) 0.0462(15) -0.0458(17) 0.0120(14) -0.0330(15)
F3 0.114(3) 0.112(3) 0.0551(19) -0.095(3) 0.023(2) -0.032(2)
F4 0.081(3) 0.137(4) 0.063(2) -0.069(3) 0.038(2) -0.052(3)
F5 0.066(2) 0.0398(16) 0.073(2) -0.0181(15) -0.0048(17) -0.0213(15)
F6 0.105(3) 0.0449(19) 0.102(3) 0.001(2) -0.056(3) -0.032(2)
F7 0.0500(18) 0.0600(19) 0.084(3) -0.0152(15) -0.0127(16) -0.0390(18)
F8 0.0413(17) 0.090(3) 0.080(3) -0.0284(18) -0.0001(16) -0.036(2)
F9 0.108(3) 0.069(3) 0.058(2) -0.057(3) 0.014(2) -0.0062(18)
F10 0.102(3) 0.064(2) 0.0437(17) -0.053(2) 0.0181(17) -0.0185(15)
F11 0.083(3) 0.065(2) 0.0564(19) -0.0154(18) 0.0191(17) -0.0425(17)
F12 0.066(2) 0.074(3) 0.096(3) -0.0335(18) 0.0239(19) -0.068(2)
O1 0.0371(17) 0.078(3) 0.060(2) -0.0346(18) 0.0223(16) -0.049(2)
O2 0.060(5) 0.113(8) 0.049(5) -0.053(6) 0.003(4) -0.013(5)
N1 0.0227(15) 0.0250(15) 0.0214(14) -0.0128(12) 0.0064(12) -0.0124(12)
N2 0.0334(17) 0.0353(17) 0.0231(15) -0.0216(15) 0.0053(13) -0.0125(14)
N3 0.0227(15) 0.0294(16) 0.0273(15) -0.0100(13) 0.0089(12) -0.0166(13)
N4 0.0299(16) 0.0248(15) 0.0280(16) -0.0106(13) 0.0076(13) -0.0172(13)
N5 0.0267(15) 0.0232(15) 0.0218(14) -0.0113(13) 0.0046(12) -0.0098(12)
N6 0.0237(15) 0.0290(16) 0.0233(15) -0.0102(13) 0.0022(12) -0.0125(13)
C1 0.0241(17) 0.0261(18) 0.0261(17) -0.0115(15) 0.0067(14) -0.0143(15)
C2 0.0238(18) 0.033(2) 0.0315(19) -0.0130(16) 0.0053(15) -0.0167(16)
C3 0.0260(19) 0.032(2) 0.0282(19) -0.0059(16) 0.0002(15) -0.0130(16)
C4 0.035(2) 0.0229(18) 0.0272(18) -0.0111(16) 0.0059(16) -0.0108(15)
C5 0.0317(19) 0.0272(18) 0.0204(16) -0.0156(15) 0.0099(14) -0.0140(14)
C6 0.037(2) 0.0309(19) 0.0235(17) -0.0202(17) 0.0102(15) -0.0153(15)
C7 0.060(3) 0.044(3) 0.027(2) -0.036(3) 0.0061(19) -0.0121(18)
C8 0.089(4) 0.069(4) 0.033(3) -0.068(4) 0.009(3) -0.012(3)
C9 0.073(4) 0.078(4) 0.045(3) -0.064(4) 0.004(3) -0.017(3)
C10 0.045(3) 0.059(3) 0.037(3) -0.038(3) 0.0019(19) -0.017(2)
C11 0.0275(19) 0.038(3) 0.042(3) -0.0172(17) 0.0117(17) -0.0244(19)
C12 0.031(2) 0.053(3) 0.046(3) -0.026(2) 0.0158(18) -0.032(3)
C13 0.025(2) 0.054(3) 0.044(3) -0.0152(19) 0.0076(18) -0.027(3)
C14 0.031(2) 0.042(3) 0.035(3) -0.0127(18) 0.0091(17) -0.0184(19)
C15 0.0262(18) 0.034(2) 0.0215(17) -0.0092(16) 0.0060(14) -0.0153(16)
C16 0.035(2) 0.0295(19) 0.0253(18) -0.0124(17) 0.0090(16) -0.0160(16)
C17 0.050(3) 0.032(3) 0.034(3) -0.015(2) 0.0027(19) -0.0120(18)
C18 0.068(4) 0.031(3) 0.043(3) -0.022(3) 0.004(3) -0.014(2)
C19 0.064(4) 0.046(3) 0.047(3) -0.038(3) 0.021(3) -0.024(3)
C20 0.038(3) 0.036(3) 0.046(3) -0.0231(19) 0.0146(19) -0.0249(19)
C21 0.0244(18) 0.0237(17) 0.0240(17) -0.0081(15) 0.0032(14) -0.0081(14)
C22 0.035(2) 0.030(2) 0.032(2) -0.0157(17) 0.0113(17) -0.0121(16)
C23 0.032(2) 0.0240(19) 0.043(3) -0.0136(17) 0.0075(18) -0.0114(17)
C24 0.0280(19) 0.0244(18) 0.038(2) -0.0104(16) 0.0034(16) -0.0151(16)
C25 0.0232(17) 0.0243(17) 0.0252(17) -0.0069(14) 0.0031(14) -0.0127(15)
C26 0.0270(19) 0.036(2) 0.0297(19) -0.0117(16) 0.0051(15) -0.0199(17)
C27 0.036(3) 0.066(4) 0.038(3) -0.006(3) -0.006(2) -0.033(3)
C28 0.034(3) 0.063(4) 0.042(3) 0.002(3) -0.012(2) -0.025(3)
C29 0.031(3) 0.039(3) 0.050(3) -0.0001(19) -0.0025(19) -0.022(3)
C30 0.030(2) 0.037(3) 0.036(2) -0.0098(18) 0.0022(17) -0.0206(18)
C31 0.038(3) 0.077(4) 0.051(3) -0.033(3) 0.013(2) -0.043(3)
C32 0.065(4) 0.096(5) 0.128(7) -0.049(4) 0.044(5) -0.083(5)
C33 0.054(4) 0.097(5) 0.053(4) -0.037(4) 0.011(3) -0.010(4)
C34 0.059(6) 0.111(10) 0.024(4) -0.069(7) 0.016(4) -0.025(5)
C35 0.121(12) 0.110(11) 0.070(8) -0.089(11) 0.051(9) -0.065(9)
C36 0.076(8) 0.045(6) 0.056(6) -0.037(6) 0.023(6) -0.024(5)

loop_
_atom_type_symbol
_atom_type_description
_atom_type_scat_dispersion_real
_atom_type_scat_dispersion_imag
_atom_type_scat_source
H H 0.0000 0.0000
;
International Tables for Crystallography
(1992, Vol. C, Table 6.1.1.4)
;
Cu Cu 0.3201 1.2651
;
International Tables for Crystallography
(1992, Vol. C, Tables 4.2.6.8 and 6.1.1.4)
;
F F 0.0171 0.0103
;
International Tables for Crystallography
(1992, Vol. C, Tables 4.2.6.8 and 6.1.1.4)
;
N N 0.0061 0.0033
;
International Tables for Crystallography
(1992, Vol. C, Tables 4.2.6.8 and 6.1.1.4)
;
P P 0.1023 0.0942
;
International Tables for Crystallography
(1992, Vol. C, Tables 4.2.6.8 and 6.1.1.4)
;
Pt Pt -1.7033 8.3905
;
International Tables for Crystallography
(1992, Vol. C, Tables 4.2.6.8 and 6.1.1.4)
;
S S 0.1246 0.1234
;
International Tables for Crystallography
(1992, Vol. C, Tables 4.2.6.8 and 6.1.1.4)
;
O O 0.0106 0.0060
;
International Tables for Crystallography
(1992, Vol. C, Tables 4.2.6.8 and 6.1.1.4)
;
C C 0.0033 0.0016
;
International Tables for Crystallography
(1992, Vol. C, Tables 4.2.6.8 and 6.1.1.4)
;

loop_
_geom_angle_atom_site_label_1
_geom_angle_atom_site_label_2
_geom_angle_atom_site_label_3
_geom_angle
_geom_angle_publ_flag
_geom_angle_site_symmetry_3
Cu1 Pt1 S1 82.52(3) yes .
Cu1 Pt1 S2 83.20(4) yes .
Cu1 Pt1 N3 101.12(11) yes .
Cu1 Pt1 N4 103.40(11) yes .
S1 Pt1 S2 88.17(5) yes .
S1 Pt1 N3 96.97(11) yes .
S1 Pt1 N4 173.51(10) yes .
S2 Pt1 N3 173.65(12) yes .
S2 Pt1 N4 95.12(12) yes .
N3 Pt1 N4 79.40(15) yes .
Pt1 Cu1 N1 89.58(10) yes .
Pt1 Cu1 N2 93.32(12) yes .
Pt1 Cu1 N5 91.77(10) yes .
Pt1 Cu1 N6 91.13(11) yes .
N1 Cu1 N2 80.71(15) yes .
N1 Cu1 N5 94.52(14) yes .
N1 Cu1 N6 175.30(16) yes .
N2 Cu1 N5 172.99(17) yes .
N2 Cu1 N6 94.61(15) yes .
N5 Cu1 N6 90.10(15) yes .
Pt1 S1 C21 110.96(12) yes .
Pt1 S2 C26 109.3(2) yes .
F1 P1 F2 178.8(2) yes .
F1 P1 F3 88.6(3) yes .
F1 P1 F4 91.5(3) yes .
F1 P1 F5 89.2(2) yes .
F1 P1 F6 90.1(3) yes .
F2 P1 F3 90.2(3) yes .
F2 P1 F4 89.7(3) yes .
F2 P1 F5 90.5(2) yes .
F2 P1 F6 90.2(3) yes .
F3 P1 F4 178.4(3) yes .
F3 P1 F5 88.7(2) yes .
F3 P1 F6 90.6(3) yes .
F4 P1 F5 89.7(2) yes .
F4 P1 F6 91.0(3) yes .
F5 P1 F6 179.0(3) yes .
F7 P2 F8 178.9(2) yes .
F7 P2 F9 89.5(3) yes .
F7 P2 F10 91.5(3) yes .
F7 P2 F11 89.3(3) yes .
F7 P2 F12 90.2(3) yes .
F8 P2 F9 89.4(3) yes .
F8 P2 F10 89.6(2) yes .
F8 P2 F11 90.7(3) yes .
F8 P2 F12 89.8(3) yes .
F9 P2 F10 179.0(3) yes .
F9 P2 F11 91.0(3) yes .
F9 P2 F12 90.0(3) yes .
F10 P2 F11 88.8(2) yes .
F10 P2 F12 90.2(2) yes .
F11 P2 F12 178.8(3) yes .
C34 O2 C35 84.7(11) yes 2_767
Cu1 N1 C1 126.7(3) yes .
Cu1 N1 C5 114.2(4) yes .
C1 N1 C5 118.6(3) yes .
Cu1 N2 C6 114.6(4) yes .
Cu1 N2 C10 125.7(3) yes .
C6 N2 C10 119.7(5) yes .
Pt1 N3 C11 125.9(2) yes .
Pt1 N3 C15 114.1(4) yes .
C11 N3 C15 119.9(4) yes .
Pt1 N4 C16 114.4(4) yes .
Pt1 N4 C20 125.7(3) yes .
C16 N4 C20 119.7(4) yes .
Cu1 N5 C21 121.9(4) yes .
Cu1 N5 C25 119.1(3) yes .
C21 N5 C25 118.8(4) yes .
Cu1 N6 C26 122.8(3) yes .
Cu1 N6 C30 118.7(4) yes .
C26 N6 C30 118.5(4) yes .
N1 C1 C2 121.9(4) yes .
N1 C1 H1 119.026 no .
C2 C1 H1 119.039 no .
C1 C2 C3 119.2(5) yes .
C1 C2 H2 120.387 no .
C3 C2 H2 120.389 no .
C2 C3 C4 119.3(4) yes .
C2 C3 H3 120.327 no .
C4 C3 H3 120.332 no .
C3 C4 C5 118.7(4) yes .
C3 C4 H4 120.642 no .
C5 C4 H4 120.639 no .
N1 C5 C4 122.2(5) yes .
N1 C5 C6 114.7(3) yes .
C4 C5 C6 123.1(4) yes .
N2 C6 C5 115.0(4) yes .
N2 C6 C7 121.4(5) yes .
C5 C6 C7 123.6(4) yes .
C6 C7 C8 119.2(4) yes .
C6 C7 H5 120.390 no .
C8 C7 H5 120.388 no .
C7 C8 C9 118.9(7) yes .
C7 C8 H6 120.556 no .
C9 C8 H6 120.559 no .
C8 C9 C10 119.6(7) yes .
C8 C9 H7 120.221 no .
C10 C9 H7 120.220 no .
N2 C10 C9 121.3(4) yes .
N2 C10 H8 119.370 no .
C9 C10 H8 119.365 no .
N3 C11 C12 121.8(4) yes .
N3 C11 H9 119.093 no .
C12 C11 H9 119.096 no .
C11 C12 C13 119.0(6) yes .
C11 C12 H10 120.515 no .
C13 C12 H10 120.511 no .
C12 C13 C14 119.4(5) yes .
C12 C13 H11 120.299 no .
C14 C13 H11 120.296 no .
C13 C14 C15 119.3(4) yes .
C13 C14 H12 120.355 no .
C15 C14 H12 120.352 no .
N3 C15 C14 120.6(5) yes .
N3 C15 C16 115.7(4) yes .
C14 C15 C16 123.7(4) yes .
N4 C16 C15 115.6(4) yes .
N4 C16 C17 121.0(5) yes .
C15 C16 C17 123.4(4) yes .
C16 C17 C18 119.4(5) yes .
C16 C17 H13 120.295 no .
C18 C17 H13 120.282 no .
C17 C18 C19 119.2(5) yes .
C17 C18 H14 120.396 no .
C19 C18 H14 120.391 no .
C18 C19 C20 119.0(7) yes .
C18 C19 H15 120.485 no .
C20 C19 H15 120.489 no .
N4 C20 C19 121.7(5) yes .
N4 C20 H16 119.159 no .
C19 C20 H16 119.155 no .
S1 C21 N5 122.8(4) yes .
S1 C21 C22 116.8(4) yes .
N5 C21 C22 120.4(5) yes .
C21 C22 C23 119.8(4) yes .
C21 C22 H17 120.111 no .
C23 C22 H17 120.087 no .
C22 C23 C24 119.8(5) yes .
C22 C23 H18 120.120 no .
C24 C23 H18 120.115 no .
C23 C24 C25 118.2(5) yes .
C23 C24 H19 120.910 no .
C25 C24 H19 120.917 no .
N5 C25 C24 122.9(4) yes .
N5 C25 H20 118.532 no .
C24 C25 H20 118.525 no .
S2 C26 N6 121.9(3) yes .
S2 C26 C27 117.6(5) yes .
N6 C26 C27 120.4(4) yes .
C26 C27 C28 120.0(6) yes .
C26 C27 H21 120.001 no .
C28 C27 H21 120.006 no .
C27 C28 C29 119.5(5) yes .
C27 C28 H22 120.244 no .
C29 C28 H22 120.250 no .
C28 C29 C30 118.1(5) yes .
C28 C29 H23 120.979 no .
C30 C29 H23 120.970 no .
N6 C30 C29 123.3(6) yes .
N6 C30 H24 118.343 no .
C29 C30 H24 118.346 no .
O1 C31 C32 120.6(6) yes .
O1 C31 C33 121.9(6) yes .
C32 C31 C33 117.5(6) yes .
C31 C32 H25 109.472 no .
C31 C32 H26 109.473 no .
C31 C32 H27 109.467 no .
H25 C32 H26 109.471 no .
H25 C32 H27 109.469 no .
H26 C32 H27 109.476 no .
C31 C33 H28 109.475 no .
C31 C33 H29 109.470 no .
C31 C33 H30 109.464 no .
H28 C33 H29 109.474 no .
H28 C33 H30 109.471 no .
H29 C33 H30 109.472 no .
O2 C34 C35 122.8(10) yes .
O2 C34 C36 121.5(12) yes .
C35 C34 C36 115.5(9) yes .

loop_
_geom_bond_atom_site_label_1
_geom_bond_atom_site_label_2
_geom_bond_distance
_geom_bond_publ_flag
_geom_bond_site_symmetry_2
Pt1 Cu1 2.7887(6) yes .
Pt1 S1 2.2849(11) yes .
Pt1 S2 2.2722(13) yes .
Pt1 N3 2.071(4) yes .
Pt1 N4 2.072(3) yes .
Cu1 N1 2.021(3) yes .
Cu1 N2 2.007(5) yes .
Cu1 N5 2.001(4) yes .
Cu1 N6 2.024(3) yes .
S1 C21 1.741(6) yes .
S2 C26 1.748(5) yes .
P1 F1 1.607(5) yes .
P1 F2 1.596(5) yes .
P1 F3 1.591(5) yes .
P1 F4 1.572(5) yes .
P1 F5 1.593(3) yes .
P1 F6 1.583(4) yes .
P2 F7 1.585(4) yes .
P2 F8 1.592(4) yes .
P2 F9 1.586(4) yes .
P2 F10 1.576(4) yes .
P2 F11 1.595(5) yes .
P2 F12 1.595(5) yes .
O1 C31 1.209(7) yes .
O2 C34 1.202(12) yes .
O2 C35 1.57(3) yes 2_767
N1 C1 1.355(7) yes .
N1 C5 1.340(5) yes .
N2 C6 1.343(4) yes .
N2 C10 1.333(8) yes .
N3 C11 1.337(8) yes .
N3 C15 1.359(5) yes .
N4 C16 1.349(5) yes .
N4 C20 1.337(8) yes .
N5 C21 1.353(5) yes .
N5 C25 1.356(7) yes .
N6 C26 1.349(7) yes .
N6 C30 1.351(6) yes .
C1 C2 1.384(5) yes .
C1 H1 0.950 no .
C2 C3 1.375(6) yes .
C2 H2 0.950 no .
C3 C4 1.386(8) yes .
C3 H3 0.950 no .
C4 C5 1.392(5) yes .
C4 H4 0.950 no .
C5 C6 1.478(8) yes .
C6 C7 1.384(8) yes .
C7 C8 1.383(11) yes .
C7 H5 0.950 no .
C8 C9 1.370(6) yes .
C8 H6 0.950 no .
C9 C10 1.390(10) yes .
C9 H7 0.950 no .
C10 H8 0.950 no .
C11 C12 1.379(7) yes .
C11 H9 0.950 no .
C12 C13 1.380(6) yes .
C12 H10 0.950 no .
C13 C14 1.387(10) yes .
C13 H11 0.950 no .
C14 C15 1.381(6) yes .
C14 H12 0.950 no .
C15 C16 1.474(8) yes .
C16 C17 1.384(6) yes .
C17 C18 1.379(10) yes .
C17 H13 0.950 no .
C18 C19 1.379(8) yes .
C18 H14 0.950 no .
C19 C20 1.384(7) yes .
C19 H15 0.950 no .
C20 H16 0.950 no .
C21 C22 1.404(7) yes .
C22 C23 1.367(9) yes .
C22 H17 0.950 no .
C23 C24 1.390(7) yes .
C23 H18 0.950 no .
C24 C25 1.372(7) yes .
C24 H19 0.950 no .
C25 H20 0.950 no .
C26 C27 1.404(6) yes .
C27 C28 1.365(8) yes .
C27 H21 0.950 no .
C28 C29 1.388(10) yes .
C28 H22 0.950 no .
C29 C30 1.373(6) yes .
C29 H23 0.950 no .
C30 H24 0.950 no .
C31 C32 1.495(10) yes .
C31 C33 1.484(10) yes .
C32 H25 0.980 no .
C32 H26 0.980 no .
C32 H27 0.980 no .
C33 H28 0.980 no .
C33 H29 0.980 no .
C33 H30 0.980 no .
C34 C35 1.46(2) yes .
C34 C36 1.583(14) yes .

loop_
_geom_contact_atom_site_label_1
_geom_contact_atom_site_label_2
_geom_contact_distance
_geom_contact_publ_flag
_geom_contact_site_symmetry_2
Pt1 H9 3.1306 no .
Pt1 H16 3.1312 no .
Cu1 H1 3.1312 no .
Cu1 H8 3.0780 no .
Cu1 H20 2.9329 no .
Cu1 H24 2.9273 no .
S1 N6 3.439(4) no .
S1 C11 3.357(4) no .
S1 C26 3.322(5) no .
S1 H9 2.7762 no .
S1 H17 2.7640 no .
S2 C20 3.278(4) no .
S2 H8 3.2985 no .
S2 H16 2.6921 no .
S2 H21 2.7889 no .
O1 H25 2.6277 no .
O1 H26 3.1300 no .
O1 H27 2.6302 no .
O1 H28 2.6351 no .
O1 H29 3.1311 no .
O1 H30 2.6407 no .
O2 O2 3.453(17) no 2_767
N1 N3 3.279(5) no .
N1 C3 2.773(5) no .
N1 C25 3.446(5) no .
N1 H2 3.2470 no .
N1 H4 3.2426 no .
N1 H20 3.2377 no .
N2 N4 3.475(5) no .
N2 C8 2.759(8) no .
N2 C20 3.513(7) no .
N2 C26 3.587(5) no .
N2 H5 3.2303 no .
N2 H7 3.2250 no .
N2 H16 3.2806 no .
N3 C1 3.259(7) no .
N3 C13 2.753(6) no .
N3 H1 3.4383 no .
N3 H10 3.2252 no .
N3 H12 3.2373 no .
N4 C5 3.524(7) no .
N4 C6 3.376(6) no .
N4 C18 2.757(6) no .
N4 H13 3.2330 no .
N4 H15 3.2291 no .
N5 C1 3.127(4) no .
N5 C23 2.768(7) no .
N5 C30 3.320(6) no .
N5 H1 2.6085 no .
N5 H9 3.3480 no .
N5 H17 3.2448 no .
N5 H19 3.2500 no .
N5 H24 3.1725 no .
N6 C10 3.094(6) no .
N6 C21 3.313(7) no .
N6 C28 2.771(6) no .
N6 H8 2.5547 no .
N6 H21 3.2411 no .
N6 H23 3.2490 no .
C1 C4 2.730(6) no .
C1 C11 3.204(7) no .
C1 C25 3.335(4) no .
C1 H3 3.2428 no .
C1 H9 3.3435 no .
C1 H20 3.2100 no .
C2 C5 2.729(8) no .
C2 C11 3.597(7) no .
C2 C12 3.586(7) no .
C2 H4 3.2457 no .
C3 H1 3.2334 no .
C4 C7 3.006(9) no .
C4 H2 3.2460 no .
C4 H5 2.7243 no .
C5 H1 3.1728 no .
C5 H3 3.2542 no .
C5 H5 2.7131 no .
C6 C9 2.720(10) no .
C6 C20 3.463(8) no .
C6 H4 2.7160 no .
C6 H6 3.2500 no .
C6 H8 3.1706 no .
C6 H16 3.5535 no .
C7 C10 2.724(6) no .
C7 H4 2.7296 no .
C7 H7 3.2342 no .
C8 H8 3.2385 no .
C9 H5 3.2331 no .
C9 H16 3.3657 no .
C10 C26 3.452(6) no .
C10 H6 3.2487 no .
C10 H16 3.1720 no .
C11 C14 2.729(6) no .
C11 H1 3.0778 no .
C11 H11 3.2390 no .
C12 C15 2.741(9) no .
C12 H2 3.4383 no .
C12 H12 3.2503 no .
C13 H9 3.2318 no .
C14 C17 3.002(10) no .
C14 H10 3.2523 no .
C14 H13 2.7202 no .
C15 H9 3.1884 no .
C15 H11 3.2504 no .
C15 H13 2.7056 no .
C16 C19 2.733(10) no .
C16 H12 2.7104 no .
C16 H14 3.2486 no .
C16 H16 3.1783 no .
C17 C20 2.724(7) no .
C17 H12 2.7223 no .
C17 H15 3.2425 no .
C18 H16 3.2364 no .
C19 H13 3.2412 no .
C20 H14 3.2446 no .
C21 C24 2.754(8) no .
C21 H1 3.3672 no .
C21 H9 2.8547 no .
C21 H18 3.2585 no .
C21 H20 3.1845 no .
C22 C25 2.717(6) no .
C22 H9 3.4273 no .
C22 H19 3.2465 no .
C23 H20 3.2255 no .
C24 H1 3.4718 no .
C24 H17 3.2452 no .
C25 H1 2.6592 no .
C25 H18 3.2325 no .
C25 H24 3.3266 no .
C26 C29 2.750(7) no .
C26 H8 2.8140 no .
C26 H22 3.2595 no .
C26 H24 3.1734 no .
C27 C30 2.706(9) no .
C27 H23 3.2408 no .
C28 H24 3.2212 no .
C29 H21 3.2386 no .
C30 H8 3.1312 no .
C30 H22 3.2309 no .
C32 H28 3.1775 no .
C32 H29 2.5329 no .
C32 H30 3.1752 no .
C33 H25 3.1788 no .
C33 H26 2.5372 no .
C33 H27 3.1724 no .
Pt1 Pt1 3.4830(4) yes 2_667
Cu1 O1 2.701(5) yes .
S1 N4 3.253(4) no 2_667
S1 C16 3.516(5) no 2_667
S1 C20 3.544(5) no 2_667
S2 N3 3.388(4) no 2_667
S2 C11 3.492(6) no 2_667
P1 H1 3.5712 no .
P1 H5 3.5911 no 2_666
P1 H10 3.5804 no .
P2 H4 3.5861 no 2_676
P2 H6 3.4520 no .
P2 H11 3.5241 no 1_655
P2 H13 3.5280 no 2_676
P2 H22 3.5932 no 2_767
P2 H27 3.4218 no 1_565
F1 C11 3.212(8) no .
F1 C12 3.256(7) no .
F1 C22 3.478(6) no .
F1 C23 3.394(5) no .
F1 C24 3.537(5) no .
F1 H1 2.8716 no .
F1 H9 2.6714 no .
F1 H10 2.7644 no .
F1 H18 3.0214 no 2_657
F2 C7 3.102(6) no 2_666
F2 C8 3.159(6) no 2_666
F2 C18 3.484(7) no 1_545
F2 C32 3.408(10) no 1_455
F2 C33 3.461(7) no 1_455
F2 H5 2.7616 no 2_666
F2 H6 2.8817 no 2_666
F2 H14 2.6857 no 1_545
F2 H25 3.3883 no 1_455
F2 H26 2.7492 no 1_455
F2 H29 2.8133 no 1_455
F2 H30 3.4513 no 1_455
F3 C1 3.186(8) no .
F3 C2 3.305(8) no .
F3 C4 3.297(6) no 2_666
F3 C7 3.226(7) no 2_666
F3 H1 2.5238 no .
F3 H2 2.7860 no .
F3 H4 2.8544 no 2_666
F3 H5 2.6772 no 2_666
F4 C22 3.536(5) no 2_657
F4 C23 3.505(5) no 2_657
F4 H17 3.2036 no 2_657
F4 H18 3.1452 no 2_657
F4 H23 3.3350 no 1_455
F4 H25 3.2477 no 1_455
F5 C18 3.420(9) no 1_545
F5 C19 3.545(8) no 1_545
F5 C22 3.230(5) no 2_657
F5 C23 3.405(7) no .
F5 C24 3.293(7) no .
F5 H14 3.0297 no 1_545
F5 H15 3.2752 no 1_545
F5 H17 2.4342 no 2_657
F5 H18 3.3354 no .
F5 H18 3.2066 no 2_657
F5 H19 3.1101 no .
F6 C12 3.327(9) no .
F6 C33 3.402(6) no 2_666
F6 H2 2.9702 no .
F6 H10 2.6640 no .
F6 H28 2.6245 no 2_666
F6 H29 3.4528 no 1_455
F6 H29 3.5594 no 2_666
F6 H30 3.0859 no 1_455
F6 H30 3.5788 no 2_666
F7 C13 3.334(6) no 1_655
F7 C14 3.130(5) no 1_655
F7 C27 3.425(6) no 2_767
F7 C28 3.459(7) no 2_767
F7 C32 3.419(12) no 1_565
F7 H11 2.9526 no 1_655
F7 H12 2.5493 no 1_655
F7 H21 2.8374 no 2_767
F7 H22 2.9164 no 2_767
F7 H25 3.5676 no 1_565
F7 H27 2.5208 no 1_565
F8 C4 3.545(6) no 2_676
F8 C17 3.233(6) no 2_676
F8 C18 3.390(8) no 2_676
F8 H4 2.7953 no 2_676
F8 H5 3.5486 no 2_676
F8 H6 2.9892 no .
F8 H13 2.9617 no 2_676
F8 H14 3.2575 no 2_676
F8 H15 3.0144 no .
F9 C8 3.551(10) no .
F9 C9 3.517(10) no .
F9 C35 3.538(13) no .
F9 C36 3.580(12) no .
F9 H6 3.2326 no .
F9 H7 3.1651 no .
F9 H11 3.3045 no 1_655
F9 H15 2.8342 no .
F9 H19 3.1866 no 1_565
F9 H21 3.3690 no 2_767
F9 H22 3.1114 no 2_767
F10 C3 3.350(6) no 2_676
F10 C4 3.558(5) no 2_676
F10 C14 3.140(5) no 2_676
F10 C17 3.369(7) no 2_676
F10 H3 2.8994 no 2_676
F10 H4 3.2954 no 2_676
F10 H12 2.4979 no 2_676
F10 H13 2.7156 no 2_676
F10 H27 2.9132 no 1_565
F11 C3 3.344(5) no 2_676
F11 C4 3.424(4) no 2_676
F11 C24 3.076(7) no 1_565
F11 C25 3.094(7) no 1_565
F11 H3 2.6785 no 2_676
F11 H4 2.8490 no 2_676
F11 H19 2.4734 no 1_565
F11 H20 2.4745 no 1_565
F11 H22 2.8964 no 2_767
F11 H27 3.0809 no 1_565
F12 C8 3.173(10) no .
F12 C9 3.505(9) no .
F12 C13 3.396(5) no 1_655
F12 H6 2.4026 no .
F12 H7 3.0863 no .
F12 H11 2.5554 no 1_655
F12 H12 3.4084 no 1_655
F12 H13 3.0833 no 2_676
F12 H26 2.9782 no 2_766
F12 H27 3.5065 no 2_766
O1 Cu1 2.701(5) yes .
O1 N1 3.294(5) no .
O1 N2 3.088(7) no .
O1 N5 3.478(5) no .
O1 N6 3.420(6) no .
O1 C3 3.404(7) no 2_666
O1 C25 3.274(6) no .
O1 C30 3.217(6) no .
O1 H2 3.3515 no 2_666
O1 H3 2.6423 no 2_666
O1 H20 2.5717 no .
O1 H24 2.5132 no .
O2 C9 3.281(10) no 2_767
O2 C10 3.117(13) no 2_767
O2 C12 3.221(12) no 2_667
O2 C26 3.573(14) no 2_767
O2 C27 3.543(13) no 2_767
O2 H7 2.7950 no 2_767
O2 H8 2.4529 no 2_767
O2 H10 2.6213 no 2_667
N1 O1 3.294(5) no .
N2 O1 3.088(7) no .
N2 H30 3.2630 no .
N3 S2 3.388(4) no 2_667
N4 S1 3.253(4) no 2_667
N5 O1 3.478(5) no .
N5 H23 3.4361 no 2_757
N6 O1 3.420(6) no .
C1 F3 3.186(8) no .
C1 C3 3.445(7) no 2_666
C1 H3 3.5810 no 2_666
C2 F3 3.305(8) no .
C2 H28 3.1211 no 2_666
C3 F10 3.350(6) no 2_676
C3 F11 3.344(5) no 2_676
C3 O1 3.404(7) no 2_666
C3 C1 3.445(7) no 2_666
C3 H20 3.3660 no 2_666
C4 F3 3.297(6) no 2_666
C4 F8 3.545(6) no 2_676
C4 F10 3.558(5) no 2_676
C4 F11 3.424(4) no 2_676
C5 H2 3.4282 no 2_666
C7 F2 3.102(6) no 2_666
C7 F3 3.226(7) no 2_666
C7 H14 3.5823 no 2_676
C8 F2 3.159(6) no 2_666
C8 F9 3.551(10) no .
C8 F12 3.173(10) no .
C8 H14 3.5488 no 2_676
C8 H29 3.2156 no 2_766
C9 F9 3.517(10) no .
C9 F12 3.505(9) no .
C9 O2 3.281(10) no 2_767
C9 H11 3.3643 no 1_655
C9 H29 3.4013 no 2_766
C9 H30 3.3227 no .
C10 O2 3.117(13) no 2_767
C10 H30 3.0741 no .
C11 S2 3.492(6) no 2_667
C11 F1 3.212(8) no .
C12 F1 3.256(7) no .
C12 F6 3.327(9) no .
C12 O2 3.221(12) no 2_667
C12 H7 3.4571 no 1_455
C13 F7 3.334(6) no 1_455
C13 F12 3.396(5) no 1_455
C13 H7 3.2071 no 1_455
C13 H21 3.1849 no 2_667
C14 F7 3.130(5) no 1_455
C14 F10 3.140(5) no 2_676
C14 H21 3.1706 no 2_667
C16 S1 3.516(5) no 2_667
C17 F8 3.233(6) no 2_676
C17 F10 3.369(7) no 2_676
C18 F2 3.484(7) no 1_565
C18 F5 3.420(9) no 1_565
C18 F8 3.390(8) no 2_676
C19 F5 3.545(8) no 1_565
C20 S1 3.544(5) no 2_667
C21 H23 3.4773 no 2_757
C22 F1 3.478(6) no .
C22 F4 3.536(5) no 2_657
C22 F5 3.230(5) no 2_657
C22 H18 3.2716 no 2_657
C22 H23 3.2948 no 2_757
C23 F1 3.394(5) no .
C23 F4 3.505(5) no 2_657
C23 F5 3.405(7) no .
C23 H18 3.1547 no 2_657
C23 H22 3.5257 no 2_757
C23 H23 3.1166 no 2_757
C24 F1 3.537(5) no .
C24 F5 3.293(7) no .
C24 F11 3.076(7) no 1_545
C24 C28 3.472(6) no 2_757
C24 H22 2.7714 no 2_757
C24 H23 3.1231 no 2_757
C25 F11 3.094(7) no 1_545
C25 O1 3.274(6) no .
C25 H22 3.1587 no 2_757
C25 H23 3.2483 no 2_757
C26 O2 3.573(14) no 2_767
C27 F7 3.425(6) no 2_767
C27 O2 3.543(13) no 2_767
C27 C34 3.340(17) no 2_767
C27 C35 3.49(3) no 2_767
C28 F7 3.459(7) no 2_767
C28 C24 3.472(6) no 2_757
C28 C36 3.530(17) no 2_767
C28 H19 3.3584 no 2_757
C29 C29 3.500(10) no 2_757
C29 C30 3.516(8) no 2_757
C29 H23 3.2755 no 2_757
C29 H24 3.2355 no 2_757
C30 O1 3.217(6) no .
C30 C29 3.516(8) no 2_757
C30 H23 3.0811 no 2_757
C30 H25 3.4948 no .
C31 H2 3.4159 no 2_666
C31 H3 3.0203 no 2_666
C31 H20 3.5678 no .
C31 H24 3.0379 no .
C32 F2 3.408(10) no 1_655
C32 F7 3.419(12) no 1_545
C32 H13 3.4421 no 1_645
C32 H24 3.2668 no .
C33 F2 3.461(7) no 1_655
C33 F6 3.402(6) no 2_666
C33 H2 3.1309 no 2_666
C33 H30 3.5376 no 2_766
C34 C27 3.340(17) no 2_767
C34 H8 3.4727 no 2_767
C34 H10 3.1355 no 2_667
C34 H21 3.2845 no 2_767
C35 F9 3.538(13) no .
C35 C27 3.49(3) no 2_767
C35 H7 3.2081 no .
C35 H8 3.4140 no .
C35 H10 3.5760 no 1_655
C35 H21 3.0388 no 2_767
C36 F9 3.580(12) no .
C36 C28 3.530(17) no 2_767
C36 H9 3.2877 no 2_667
C36 H10 3.2188 no 2_667
C36 H16 3.2108 no .
C36 H18 3.2765 no 1_565
C36 H19 3.4330 no 1_565
C36 H22 3.3730 no 2_767
H1 P1 3.5712 no .
H1 F1 2.8716 no .
H1 F3 2.5238 no .
H2 F3 2.7860 no .
H2 F6 2.9702 no .
H2 O1 3.3515 no 2_666
H2 C5 3.4282 no 2_666
H2 C31 3.4159 no 2_666
H2 C33 3.1309 no 2_666
H3 F10 2.8994 no 2_676
H3 F11 2.6785 no 2_676
H3 O1 2.6423 no 2_666
H3 C1 3.5810 no 2_666
H3 C31 3.0203 no 2_666
H4 P2 3.5861 no 2_676
H4 F3 2.8544 no 2_666
H4 F8 2.7953 no 2_676
H4 F10 3.2954 no 2_676
H4 F11 2.8490 no 2_676
H5 P1 3.5911 no 2_666
H5 F2 2.7616 no 2_666
H5 F3 2.6772 no 2_666
H5 F8 3.5486 no 2_676
H6 P2 3.4520 no .
H6 F2 2.8817 no 2_666
H6 F8 2.9892 no .
H6 F9 3.2326 no .
H6 F12 2.4026 no .
H7 F9 3.1651 no .
H7 F12 3.0863 no .
H7 O2 2.7950 no 2_767
H7 C12 3.4571 no 1_655
H7 C13 3.2071 no 1_655
H7 C35 3.2081 no .
H8 O2 2.4529 no 2_767
H8 C34 3.4727 no 2_767
H8 C35 3.4140 no .
H8 H30 3.3186 no .
H9 F1 2.6714 no .
H9 C36 3.2877 no 2_667
H10 P1 3.5804 no .
H10 F1 2.7644 no .
H10 F6 2.6640 no .
H10 O2 2.6213 no 2_667
H10 C34 3.1355 no 2_667
H10 C35 3.5760 no 1_455
H10 C36 3.2188 no 2_667
H11 P2 3.5241 no 1_455
H11 F7 2.9526 no 1_455
H11 F9 3.3045 no 1_455
H11 F12 2.5554 no 1_455
H11 C9 3.3643 no 1_455
H12 F7 2.5493 no 1_455
H12 F10 2.4979 no 2_676
H12 F12 3.4084 no 1_455
H13 P2 3.5280 no 2_676
H13 F8 2.9617 no 2_676
H13 F10 2.7156 no 2_676
H13 F12 3.0833 no 2_676
H13 C32 3.4421 no 1_465
H13 H25 3.4342 no 1_465
H14 F2 2.6857 no 1_565
H14 F5 3.0297 no 1_565
H14 F8 3.2575 no 2_676
H14 C7 3.5823 no 2_676
H14 C8 3.5488 no 2_676
H15 F5 3.2752 no 1_565
H15 F8 3.0144 no .
H15 F9 2.8342 no .
H16 C36 3.2108 no .
H17 F4 3.2036 no 2_657
H17 F5 2.4342 no 2_657
H18 F1 3.0214 no 2_657
H18 F4 3.1452 no 2_657
H18 F5 3.3354 no .
H18 F5 3.2066 no 2_657
H18 C22 3.2716 no 2_657
H18 C23 3.1547 no 2_657
H18 C36 3.2765 no 1_545
H19 F5 3.1101 no .
H19 F9 3.1866 no 1_545
H19 F11 2.4734 no 1_545
H19 C28 3.3584 no 2_757
H19 C36 3.4330 no 1_545
H20 F11 2.4745 no 1_545
H20 O1 2.5717 no .
H20 C3 3.3660 no 2_666
H20 C31 3.5678 no .
H20 H3 2.6911 no 2_666
H21 F7 2.8374 no 2_767
H21 F9 3.3690 no 2_767
H21 C13 3.1849 no 2_667
H21 C14 3.1706 no 2_667
H21 C34 3.2845 no 2_767
H21 C35 3.0388 no 2_767
H22 P2 3.5932 no 2_767
H22 F7 2.9164 no 2_767
H22 F9 3.1114 no 2_767
H22 F11 2.8964 no 2_767
H22 C23 3.5257 no 2_757
H22 C24 2.7714 no 2_757
H22 C25 3.1587 no 2_757
H22 C36 3.3730 no 2_767
H23 F4 3.3350 no 1_655
H23 N5 3.4361 no 2_757
H23 C21 3.4773 no 2_757
H23 C22 3.2948 no 2_757
H23 C23 3.1166 no 2_757
H23 C24 3.1231 no 2_757
H23 C25 3.2483 no 2_757
H23 C29 3.2755 no 2_757
H23 C30 3.0811 no 2_757
H24 O1 2.5132 no .
H24 C29 3.2355 no 2_757
H24 C31 3.0379 no .
H24 C32 3.2668 no .
H25 F2 3.3883 no 1_655
H25 F4 3.2477 no 1_655
H25 F7 3.5676 no 1_545
H25 C30 3.4948 no .
H26 F2 2.7492 no 1_655
H26 F12 2.9782 no 2_766
H27 P2 3.4218 no 1_545
H27 F7 2.5208 no 1_545
H27 F10 2.9132 no 1_545
H27 F11 3.0809 no 1_545
H27 F12 3.5065 no 2_766
H28 F6 2.6245 no 2_666
H28 C2 3.1211 no 2_666
H29 F2 2.8133 no 1_655
H29 F6 3.4528 no 1_655
H29 F6 3.5594 no 2_666
H29 C8 3.2156 no 2_766
H29 C9 3.4013 no 2_766
H30 F2 3.4513 no 1_655
H30 F6 3.0859 no 1_655
H30 F6 3.5788 no 2_666
H30 N2 3.2630 no .
H30 C9 3.3227 no .
H30 C10 3.0741 no .
H30 C33 3.5376 no 2_766

loop_
_geom_torsion_atom_site_label_1
_geom_torsion_atom_site_label_2
_geom_torsion_atom_site_label_3
_geom_torsion_atom_site_label_4
_geom_torsion
_geom_torsion_publ_flag
Cu1 Pt1 S1 C21 -26.15(5) no
S1 Pt1 Cu1 N1 119.18(4) no
S1 Pt1 Cu1 N2 -160.16(4) no
S1 Pt1 Cu1 N5 24.67(4) no
S1 Pt1 Cu1 N6 -65.47(4) no
Cu1 Pt1 S2 C26 -30.50(5) no
S2 Pt1 Cu1 N1 -151.78(4) no
S2 Pt1 Cu1 N2 -71.12(4) no
S2 Pt1 Cu1 N5 113.70(4) no
S2 Pt1 Cu1 N6 23.57(4) no
Cu1 Pt1 N3 C11 74.9(3) no
Cu1 Pt1 N3 C15 -108.6(3) no
N3 Pt1 Cu1 N1 23.50(10) no
N3 Pt1 Cu1 N2 104.16(10) no
N3 Pt1 Cu1 N5 -71.01(10) no
N3 Pt1 Cu1 N6 -161.15(10) no
Cu1 Pt1 N4 C16 106.9(3) no
Cu1 Pt1 N4 C20 -78.9(3) no
N4 Pt1 Cu1 N1 -58.11(12) no
N4 Pt1 Cu1 N2 22.55(12) no
N4 Pt1 Cu1 N5 -152.63(12) no
N4 Pt1 Cu1 N6 117.24(12) no
S1 Pt1 S2 C26 52.19(6) no
S2 Pt1 S1 C21 -109.53(7) no
S1 Pt1 N3 C11 -8.8(3) no
S1 Pt1 N3 C15 167.7(2) no
N3 Pt1 S1 C21 74.21(12) no
S2 Pt1 N4 C16 -168.9(3) no
S2 Pt1 N4 C20 5.3(3) no
N4 Pt1 S2 C26 -133.41(12) no
N3 Pt1 N4 C16 7.9(3) no
N3 Pt1 N4 C20 -177.9(4) no
N4 Pt1 N3 C11 176.6(3) no
N4 Pt1 N3 C15 -6.8(3) no
Pt1 Cu1 N1 C1 -86.5(3) no
Pt1 Cu1 N1 C5 85.2(2) no
Pt1 Cu1 N2 C6 -83.1(3) no
Pt1 Cu1 N2 C10 94.6(3) no
Pt1 Cu1 N5 C21 -24.29(19) no
Pt1 Cu1 N5 C25 160.84(18) no
Pt1 Cu1 N6 C26 -15.2(3) no
Pt1 Cu1 N6 C30 162.8(3) no
N1 Cu1 N2 C6 5.9(3) no
N1 Cu1 N2 C10 -176.3(4) no
N2 Cu1 N1 C1 -179.9(3) no
N2 Cu1 N1 C5 -8.2(3) no
N1 Cu1 N5 C21 -114.0(2) no
N1 Cu1 N5 C25 71.1(2) no
N5 Cu1 N1 C1 5.3(3) no
N5 Cu1 N1 C5 177.0(3) no
N2 Cu1 N6 C26 78.2(3) no
N2 Cu1 N6 C30 -103.8(3) no
N6 Cu1 N2 C6 -174.5(3) no
N6 Cu1 N2 C10 3.2(4) no
N5 Cu1 N6 C26 -107.0(3) no
N5 Cu1 N6 C30 71.0(3) no
N6 Cu1 N5 C21 66.9(2) no
N6 Cu1 N5 C25 -108.0(2) no
Pt1 S1 C21 N5 20.2(3) no
Pt1 S1 C21 C22 -160.76(18) no
Pt1 S2 C26 N6 32.6(4) no
Pt1 S2 C26 C27 -150.2(3) no
Cu1 N1 C1 C2 170.3(3) no
Cu1 N1 C5 C4 -170.6(3) no
Cu1 N1 C5 C6 9.0(5) no
C1 N1 C5 C4 1.8(6) no
C1 N1 C5 C6 -178.6(4) no
C5 N1 C1 C2 -1.1(6) no
Cu1 N2 C6 C5 -2.9(5) no
Cu1 N2 C6 C7 178.5(3) no
Cu1 N2 C10 C9 -177.3(3) no
C6 N2 C10 C9 0.4(8) no
C10 N2 C6 C5 179.2(4) no
C10 N2 C6 C7 0.6(7) no
Pt1 N3 C11 C12 176.7(3) no
Pt1 N3 C15 C14 -175.7(3) no
Pt1 N3 C15 C16 4.9(5) no
C11 N3 C15 C14 1.1(7) no
C11 N3 C15 C16 -178.3(4) no
C15 N3 C11 C12 0.3(7) no
Pt1 N4 C16 C15 -7.6(5) no
Pt1 N4 C16 C17 173.8(3) no
Pt1 N4 C20 C19 -173.2(3) no
C16 N4 C20 C19 0.7(7) no
C20 N4 C16 C15 177.8(4) no
C20 N4 C16 C17 -0.8(7) no
Cu1 N5 C21 S1 7.4(4) no
Cu1 N5 C21 C22 -171.6(2) no
Cu1 N5 C25 C24 174.6(2) no
C21 N5 C25 C24 -0.5(5) no
C25 N5 C21 S1 -177.7(3) no
C25 N5 C21 C22 3.3(5) no
Cu1 N6 C26 S2 -7.7(6) no
Cu1 N6 C26 C27 175.1(3) no
Cu1 N6 C30 C29 -179.1(3) no
C26 N6 C30 C29 -1.0(7) no
C30 N6 C26 S2 174.3(4) no
C30 N6 C26 C27 -2.9(7) no
N1 C1 C2 C3 -0.2(7) no
C1 C2 C3 C4 0.7(7) no
C2 C3 C4 C5 0.0(7) no
C3 C4 C5 N1 -1.3(7) no
C3 C4 C5 C6 179.2(4) no
N1 C5 C6 N2 -4.1(6) no
N1 C5 C6 C7 174.5(4) no
C4 C5 C6 N2 175.5(4) no
C4 C5 C6 C7 -5.9(7) no
N2 C6 C7 C8 -1.3(8) no
C5 C6 C7 C8 -179.8(4) no
C6 C7 C8 C9 0.9(8) no
C7 C8 C9 C10 0.0(9) no
C8 C9 C10 N2 -0.7(10) no
N3 C11 C12 C13 -1.7(8) no
C11 C12 C13 C14 1.5(8) no
C12 C13 C14 C15 -0.2(8) no
C13 C14 C15 N3 -1.2(7) no
C13 C14 C15 C16 178.1(4) no
N3 C15 C16 N4 1.8(6) no
N3 C15 C16 C17 -179.7(4) no
C14 C15 C16 N4 -177.6(4) no
C14 C15 C16 C17 1.0(7) no
N4 C16 C17 C18 -0.0(7) no
C15 C16 C17 C18 -178.5(4) no
C16 C17 C18 C19 0.9(8) no
C17 C18 C19 C20 -0.9(9) no
C18 C19 C20 N4 0.2(9) no
S1 C21 C22 C23 177.8(3) no
N5 C21 C22 C23 -3.1(6) no
C21 C22 C23 C24 0.1(6) no
C22 C23 C24 C25 2.6(6) no
C23 C24 C25 N5 -2.5(5) no
S2 C26 C27 C28 -173.4(4) no
N6 C26 C27 C28 3.9(8) no
C26 C27 C28 C29 -1.0(9) no
C27 C28 C29 C30 -2.6(9) no
C28 C29 C30 N6 3.8(8) no
